data_2226051
loop_
_publ_author_name
'Ravichandran, K.'
'Ramesh, P.'
'Rani, M.'
'Kabilan, S.'
'Ponnuswamy, M. N.'

_publ_section_title
;
 1-Chloroacetyl-2,6-bis(2-chlorophenyl)-3,5-dimethylpiperidin-4-one
 oxime
;
_journal_coeditor_code BT5245
_journal_issue 6
_journal_name_full 'Acta Crystallographica Section E'
_journal_page_first o1506
_journal_paper_doi 10.1107/S1600536810018489
_journal_volume 66
_journal_year 2010
_chemical_formula_iupac 'C21 H21 Cl3 N2 O2'
_chemical_formula_moiety 'C21 H21 Cl3 N2 O2'
_chemical_formula_sum 'C21 H21 Cl3 N2 O2'
_chemical_formula_weight 439.75
_chemical_name_systematic
;
1-chloroacetyl-2,6-bis(2-chlorophenyl)-3,5-dimethyl-piperidin-4-one oxime
;
_space_group_IT_number 9
_symmetry_cell_setting monoclinic
_symmetry_space_group_name_Hall 'C -2yc'
_symmetry_space_group_name_H-M 'C 1 c 1'
_atom_sites_solution_hydrogens geom
_atom_sites_solution_primary direct
_atom_sites_solution_secondary difmap
_audit_creation_method SHELXL-97
_cell_angle_alpha 90.00
_cell_angle_beta 93.529(4)
_cell_angle_gamma 90.00
_cell_formula_units_Z 4
_cell_length_a 9.8147(6)
_cell_length_b 15.5929(11)
_cell_length_c 13.9498(9)
_cell_measurement_reflns_used 1231
_cell_measurement_temperature 293(2)
_cell_measurement_theta_max 28.34
_cell_measurement_theta_min 2.46
_cell_volume 2130.8(2)
_computing_cell_refinement 'SAINT (Bruker, 2008)'
_computing_data_collection 'APEX2 (Bruker, 2008)'
_computing_data_reduction 'SAINT (Bruker, 2008)'
_computing_molecular_graphics 'ORTEP-3 (Farrugia, 1997)'
_computing_publication_material 'SHELXL97 (Sheldrick, 2008) and PLATON (Spek, 2009)'
_computing_structure_refinement 'SHELXL97 (Sheldrick, 2008)'
_computing_structure_solution 'SHELXS97 (Sheldrick, 2008)'
_diffrn_ambient_temperature 293(2)
_diffrn_measured_fraction_theta_full 1.000
_diffrn_measured_fraction_theta_max 0.990
_diffrn_measurement_device_type 'Bruker SMART APEXII area-detector diffractometer'
_diffrn_measurement_method '\w and \f scans'
_diffrn_radiation_monochromator graphite
_diffrn_radiation_source 'fine-focus sealed tube'
_diffrn_radiation_type MoK\a
_diffrn_radiation_wavelength 0.71073
_diffrn_reflns_av_R_equivalents 0.0194
_diffrn_reflns_av_sigmaI/netI 0.0272
_diffrn_reflns_limit_h_max 13
_diffrn_reflns_limit_h_min -13
_diffrn_reflns_limit_k_max 20
_diffrn_reflns_limit_k_min -20
_diffrn_reflns_limit_l_max 18
_diffrn_reflns_limit_l_min -18
_diffrn_reflns_number 10047
_diffrn_reflns_theta_full 25.00
_diffrn_reflns_theta_max 28.34
_diffrn_reflns_theta_min 2.46
_diffrn_standards_decay_% 0
_diffrn_standards_number 0
_exptl_absorpt_coefficient_mu 0.449
_exptl_absorpt_correction_T_max 0.927
_exptl_absorpt_correction_T_min 0.903
_exptl_absorpt_correction_type multi-scan
_exptl_absorpt_process_details '(SADABS; Bruker, 2008)'
_exptl_crystal_colour Colorless
_exptl_crystal_density_diffrn 1.371
_exptl_crystal_density_method 'not measured'
_exptl_crystal_description Block
_exptl_crystal_F_000 912
_exptl_crystal_size_max 0.23
_exptl_crystal_size_mid 0.19
_exptl_crystal_size_min 0.17
_refine_diff_density_max 0.202
_refine_diff_density_min -0.182
_refine_ls_abs_structure_details 'Flack (1983), 2045 Friedel pairs'
_refine_ls_abs_structure_Flack 0.04(4)
_refine_ls_extinction_method none
_refine_ls_goodness_of_fit_ref 1.027
_refine_ls_hydrogen_treatment constr
_refine_ls_matrix_type full
_refine_ls_number_parameters 255
_refine_ls_number_reflns 4689
_refine_ls_number_restraints 2
_refine_ls_restrained_S_all 1.027
_refine_ls_R_factor_all 0.0368
_refine_ls_R_factor_gt 0.0306
_refine_ls_shift/su_max 0.000
_refine_ls_shift/su_mean 0.000
_refine_ls_structure_factor_coef Fsqd
_refine_ls_weighting_details 'calc w=1/[\s^2^(Fo^2^)+(0.0346P)^2^+0.6047P] where P=(Fo^2^+2Fc^2^)/3'
_refine_ls_weighting_scheme calc
_refine_ls_wR_factor_gt 0.0728
_refine_ls_wR_factor_ref 0.0764
_reflns_number_gt 4181
_reflns_number_total 4689
_reflns_threshold_expression I>2\s(I)
_cod_data_source_file bt5245.cif
_cod_data_source_block I
_cod_original_sg_symbol_H-M 'C c'
_cod_database_code 2226051
_cod_database_fobs_code 2226051

loop_
_symmetry_equiv_pos_as_xyz
'x, y, z'
'x, -y, z+1/2'
'x+1/2, y+1/2, z'
'x+1/2, -y+1/2, z+1/2'

loop_
_atom_site_type_symbol
_atom_site_label
_atom_site_fract_x
_atom_site_fract_y
_atom_site_fract_z
_atom_site_U_iso_or_equiv
_atom_site_adp_type
_atom_site_calc_flag
_atom_site_refinement_flags
_atom_site_occupancy
_atom_site_disorder_assembly
_atom_site_disorder_group
Cl Cl1 0.88541(8) 0.18026(6) 0.71303(5) 0.0929(3) Uani d . 1 . .
Cl Cl2 0.40087(5) 0.06564(4) 0.47110(4) 0.05560(15) Uani d . 1 . .
Cl Cl3 1.07034(7) -0.00744(6) 0.60948(5) 0.0826(2) Uani d . 1 . .
O O1 0.57421(15) 0.18007(9) 0.60868(9) 0.0470(3) Uani d . 1 . .
O O2 0.91903(18) 0.31451(10) 0.26625(12) 0.0605(4) Uani d . 1 . .
H H2A 0.9746 0.3323 0.2295 0.091 Uiso calc R 1 . .
N N1 0.71338(13) 0.12798(9) 0.49843(9) 0.0296(3) Uani d . 1 . .
C C2 0.64401(17) 0.18068(11) 0.42143(12) 0.0328(3) Uani d . 1 . .
H H2 0.5740 0.2141 0.4519 0.039 Uiso calc R 1 . .
C C3 0.74830(19) 0.24562(13) 0.38710(13) 0.0400(4) Uani d . 1 . .
H H3 0.7049 0.2779 0.3332 0.048 Uiso calc R 1 . .
C C4 0.87049(17) 0.19941(13) 0.35168(12) 0.0372(4) Uani d . 1 . .
C C5 0.89159(17) 0.10640(13) 0.37891(12) 0.0365(4) Uani d . 1 . .
H H5 0.8338 0.0725 0.3334 0.044 Uiso calc R 1 . .
C C6 0.84595(16) 0.08546(12) 0.48021(11) 0.0326(4) Uani d . 1 . .
H H6 0.9157 0.1072 0.5274 0.039 Uiso calc R 1 . .
C C7 0.67616(17) 0.13972(11) 0.58982(12) 0.0334(4) Uani d . 1 . .
C C8 0.7634(2) 0.10242(15) 0.67283(13) 0.0480(5) Uani d . 1 . .
H H8A 0.8093 0.0511 0.6523 0.058 Uiso calc R 1 . .
H H8B 0.7066 0.0870 0.7247 0.058 Uiso calc R 1 . .
C C9 0.56989(17) 0.12926(12) 0.34100(11) 0.0343(4) Uani d . 1 . .
C C10 0.45857(18) 0.07723(13) 0.35647(13) 0.0403(4) Uani d . 1 . .
C C11 0.3877(2) 0.03212(19) 0.28473(16) 0.0584(6) Uani d . 1 . .
H H11 0.3146 -0.0027 0.2987 0.070 Uiso calc R 1 . .
C C12 0.4266(2) 0.0394(2) 0.19198(18) 0.0749(8) Uani d . 1 . .
H H12 0.3798 0.0094 0.1427 0.090 Uiso calc R 1 . .
C C13 0.5331(2) 0.0905(2) 0.17247(14) 0.0668(7) Uani d . 1 . .
H H13 0.5585 0.0956 0.1096 0.080 Uiso calc R 1 . .
C C14 0.6050(2) 0.13518(15) 0.24530(13) 0.0467(5) Uani d . 1 . .
H H14 0.6779 0.1698 0.2303 0.056 Uiso calc R 1 . .
C C15 0.7918(3) 0.30940(15) 0.46641(19) 0.0625(6) Uani d . 1 . .
H H15A 0.8360 0.2792 0.5196 0.094 Uiso calc R 1 . .
H H15B 0.7127 0.3386 0.4873 0.094 Uiso calc R 1 . .
H H15C 0.8539 0.3504 0.4421 0.094 Uiso calc R 1 . .
N N16 0.95359(17) 0.23024(11) 0.29455(11) 0.0465(4) Uani d . 1 . .
C C17 1.0382(2) 0.07602(18) 0.36986(17) 0.0626(7) Uani d . 1 . .
H H17A 1.0663 0.0894 0.3069 0.094 Uiso calc R 1 . .
H H17B 1.0430 0.0152 0.3799 0.094 Uiso calc R 1 . .
H H17C 1.0974 0.1044 0.4172 0.094 Uiso calc R 1 . .
C C18 0.83630(18) -0.01119(13) 0.49265(12) 0.0383(4) Uani d . 1 . .
C C19 0.9322(2) -0.05775(16) 0.54924(15) 0.0545(6) Uani d . 1 . .
C C20 0.9212(3) -0.14576(19) 0.5596(2) 0.0722(8) Uani d . 1 . .
H H20 0.9846 -0.1754 0.5993 0.087 Uiso calc R 1 . .
C C21 0.8168(3) -0.18886(17) 0.5115(2) 0.0773(9) Uani d . 1 . .
H H21 0.8093 -0.2479 0.5186 0.093 Uiso calc R 1 . .
C C22 0.7226(3) -0.14545(15) 0.4525(2) 0.0633(6) Uani d . 1 . .
H H22 0.6528 -0.1751 0.4187 0.076 Uiso calc R 1 . .
C C23 0.7326(2) -0.05725(13) 0.44401(14) 0.0442(4) Uani d . 1 . .
H H23 0.6682 -0.0281 0.4047 0.053 Uiso calc R 1 . .

loop_
_atom_site_aniso_label
_atom_site_aniso_U_11
_atom_site_aniso_U_22
_atom_site_aniso_U_33
_atom_site_aniso_U_12
_atom_site_aniso_U_13
_atom_site_aniso_U_23
Cl1 0.0956(5) 0.1161(7) 0.0641(4) -0.0307(5) -0.0182(3) -0.0161(4)
Cl2 0.0480(2) 0.0744(4) 0.0455(2) -0.0132(3) 0.01178(18) 0.0075(3)
Cl3 0.0570(3) 0.1203(6) 0.0682(4) 0.0274(4) -0.0150(3) 0.0165(4)
O1 0.0603(8) 0.0469(8) 0.0361(6) 0.0160(7) 0.0201(6) -0.0008(6)
O2 0.0812(10) 0.0457(9) 0.0588(9) -0.0093(8) 0.0375(8) 0.0098(7)
N1 0.0321(6) 0.0311(7) 0.0265(6) 0.0048(6) 0.0077(5) 0.0017(6)
C2 0.0351(7) 0.0332(9) 0.0312(7) 0.0075(7) 0.0108(6) 0.0053(8)
C3 0.0492(9) 0.0333(9) 0.0389(8) 0.0022(8) 0.0157(7) 0.0065(8)
C4 0.0406(9) 0.0426(10) 0.0291(7) -0.0039(8) 0.0081(6) -0.0013(8)
C5 0.0358(8) 0.0445(11) 0.0302(7) 0.0046(8) 0.0108(6) 0.0025(8)
C6 0.0299(7) 0.0418(10) 0.0267(7) 0.0050(7) 0.0059(6) 0.0018(7)
C7 0.0424(9) 0.0309(9) 0.0280(7) -0.0008(8) 0.0104(6) -0.0002(7)
C8 0.0569(11) 0.0593(14) 0.0278(8) 0.0018(10) 0.0043(7) 0.0017(9)
C9 0.0350(8) 0.0384(10) 0.0297(7) 0.0113(8) 0.0043(6) 0.0045(8)
C10 0.0354(8) 0.0479(12) 0.0376(8) 0.0073(8) 0.0037(7) 0.0014(9)
C11 0.0411(10) 0.0771(17) 0.0569(12) -0.0041(11) 0.0015(9) -0.0111(12)
C12 0.0513(12) 0.121(2) 0.0518(12) 0.0018(15) -0.0036(10) -0.0304(15)
C13 0.0527(12) 0.113(2) 0.0341(10) 0.0121(14) 0.0031(9) -0.0081(12)
C14 0.0440(9) 0.0632(14) 0.0332(9) 0.0088(9) 0.0047(7) 0.0068(9)
C15 0.0833(16) 0.0416(12) 0.0662(14) -0.0151(12) 0.0334(12) -0.0112(11)
N16 0.0512(9) 0.0489(10) 0.0408(8) -0.0070(8) 0.0159(7) 0.0031(8)
C17 0.0455(11) 0.0840(18) 0.0611(12) 0.0212(12) 0.0255(10) 0.0193(13)
C18 0.0403(8) 0.0427(10) 0.0332(8) 0.0137(9) 0.0121(7) 0.0077(8)
C19 0.0533(11) 0.0663(15) 0.0452(10) 0.0238(11) 0.0137(9) 0.0159(11)
C20 0.0852(19) 0.0641(17) 0.0700(16) 0.0433(16) 0.0252(14) 0.0256(14)
C21 0.100(2) 0.0420(14) 0.095(2) 0.0247(15) 0.0457(18) 0.0173(15)
C22 0.0753(15) 0.0421(13) 0.0755(15) 0.0036(12) 0.0277(13) -0.0037(12)
C23 0.0492(10) 0.0376(11) 0.0473(10) 0.0089(9) 0.0137(8) 0.0043(9)

loop_
_atom_type_symbol
_atom_type_description
_atom_type_scat_dispersion_real
_atom_type_scat_dispersion_imag
_atom_type_scat_source
C C 0.0033 0.0016 'International Tables Vol C Tables 4.2.6.8 and 6.1.1.4'
H H 0.0000 0.0000 'International Tables Vol C Tables 4.2.6.8 and 6.1.1.4'
N N 0.0061 0.0033 'International Tables Vol C Tables 4.2.6.8 and 6.1.1.4'
O O 0.0106 0.0060 'International Tables Vol C Tables 4.2.6.8 and 6.1.1.4'
Cl Cl 0.1484 0.1585 'International Tables Vol C Tables 4.2.6.8 and 6.1.1.4'

loop_
_geom_angle_atom_site_label_1
_geom_angle_atom_site_label_2
_geom_angle_atom_site_label_3
_geom_angle_site_symmetry_1
_geom_angle_site_symmetry_3
_geom_angle
_geom_angle_publ_flag
N16 O2 H2A . . 109.5 ?
C7 N1 C2 . . 117.79(13) ?
C7 N1 C6 . . 120.37(13) ?
C2 N1 C6 . . 119.18(12) ?
N1 C2 C9 . . 114.70(14) ?
N1 C2 C3 . . 107.79(14) ?
C9 C2 C3 . . 114.42(14) ?
N1 C2 H2 . . 106.4 ?
C9 C2 H2 . . 106.4 ?
C3 C2 H2 . . 106.4 ?
C4 C3 C15 . . 110.84(17) ?
C4 C3 C2 . . 110.21(15) ?
C15 C3 C2 . . 111.38(15) ?
C4 C3 H3 . . 108.1 ?
C15 C3 H3 . . 108.1 ?
C2 C3 H3 . . 108.1 ?
N16 C4 C3 . . 125.40(18) ?
N16 C4 C5 . . 115.98(16) ?
C3 C4 C5 . . 118.42(14) ?
C4 C5 C17 . . 113.10(16) ?
C4 C5 C6 . . 112.98(14) ?
C17 C5 C6 . . 109.75(15) ?
C4 C5 H5 . . 106.9 ?
C17 C5 H5 . . 106.9 ?
C6 C5 H5 . . 106.9 ?
N1 C6 C18 . . 111.03(13) ?
N1 C6 C5 . . 111.49(13) ?
C18 C6 C5 . . 109.74(14) ?
N1 C6 H6 . . 108.2 ?
C18 C6 H6 . . 108.2 ?
C5 C6 H6 . . 108.2 ?
O1 C7 N1 . . 122.74(16) ?
O1 C7 C8 . . 117.68(15) ?
N1 C7 C8 . . 119.57(15) ?
C7 C8 Cl1 . . 108.57(15) ?
C7 C8 H8A . . 110.0 ?
Cl1 C8 H8A . . 110.0 ?
C7 C8 H8B . . 110.0 ?
Cl1 C8 H8B . . 110.0 ?
H8A C8 H8B . . 108.4 ?
C10 C9 C14 . . 115.36(17) ?
C10 C9 C2 . . 122.45(14) ?
C14 C9 C2 . . 122.10(17) ?
C11 C10 C9 . . 123.57(17) ?
C11 C10 Cl2 . . 115.90(15) ?
C9 C10 Cl2 . . 120.52(14) ?
C12 C11 C10 . . 118.9(2) ?
C12 C11 H11 . . 120.5 ?
C10 C11 H11 . . 120.5 ?
C13 C12 C11 . . 120.0(2) ?
C13 C12 H12 . . 120.0 ?
C11 C12 H12 . . 120.0 ?
C12 C13 C14 . . 120.8(2) ?
C12 C13 H13 . . 119.6 ?
C14 C13 H13 . . 119.6 ?
C13 C14 C9 . . 121.3(2) ?
C13 C14 H14 . . 119.3 ?
C9 C14 H14 . . 119.3 ?
C3 C15 H15A . . 109.5 ?
C3 C15 H15B . . 109.5 ?
H15A C15 H15B . . 109.5 ?
C3 C15 H15C . . 109.5 ?
H15A C15 H15C . . 109.5 ?
H15B C15 H15C . . 109.5 ?
C4 N16 O2 . . 112.12(16) ?
C5 C17 H17A . . 109.5 ?
C5 C17 H17B . . 109.5 ?
H17A C17 H17B . . 109.5 ?
C5 C17 H17C . . 109.5 ?
H17A C17 H17C . . 109.5 ?
H17B C17 H17C . . 109.5 ?
C23 C18 C19 . . 117.14(19) ?
C23 C18 C6 . . 120.39(16) ?
C19 C18 C6 . . 122.42(19) ?
C20 C19 C18 . . 121.4(2) ?
C20 C19 Cl3 . . 117.39(19) ?
C18 C19 Cl3 . . 121.19(18) ?
C21 C20 C19 . . 119.8(2) ?
C21 C20 H20 . . 120.1 ?
C19 C20 H20 . . 120.1 ?
C20 C21 C22 . . 120.5(2) ?
C20 C21 H21 . . 119.8 ?
C22 C21 H21 . . 119.8 ?
C21 C22 C23 . . 119.4(3) ?
C21 C22 H22 . . 120.3 ?
C23 C22 H22 . . 120.3 ?
C22 C23 C18 . . 121.7(2) ?
C22 C23 H23 . . 119.1 ?
C18 C23 H23 . . 119.1 ?

loop_
_geom_bond_atom_site_label_1
_geom_bond_atom_site_label_2
_geom_bond_site_symmetry_2
_geom_bond_distance
_geom_bond_publ_flag
Cl1 C8 . 1.772(2) ?
Cl2 C10 . 1.7383(18) ?
Cl3 C19 . 1.738(3) ?
O1 C7 . 1.224(2) ?
O2 N16 . 1.408(2) ?
O2 H2A . 0.8200 ?
N1 C7 . 1.360(2) ?
N1 C2 . 1.484(2) ?
N1 C6 . 1.496(2) ?
C2 C9 . 1.527(3) ?
C2 C3 . 1.537(2) ?
C2 H2 . 0.9800 ?
C3 C4 . 1.508(2) ?
C3 C15 . 1.529(3) ?
C3 H3 . 0.9800 ?
C4 N16 . 1.269(2) ?
C4 C5 . 1.510(3) ?
C5 C17 . 1.527(3) ?
C5 C6 . 1.543(2) ?
C5 H5 . 0.9800 ?
C6 C18 . 1.521(3) ?
C6 H6 . 0.9800 ?
C7 C8 . 1.513(3) ?
C8 H8A . 0.9700 ?
C8 H8B . 0.9700 ?
C9 C10 . 1.388(3) ?
C9 C14 . 1.402(2) ?
C10 C11 . 1.377(3) ?
C11 C12 . 1.376(3) ?
C11 H11 . 0.9300 ?
C12 C13 . 1.355(4) ?
C12 H12 . 0.9300 ?
C13 C14 . 1.388(3) ?
C13 H13 . 0.9300 ?
C14 H14 . 0.9300 ?
C15 H15A . 0.9600 ?
C15 H15B . 0.9600 ?
C15 H15C . 0.9600 ?
C17 H17A . 0.9600 ?
C17 H17B . 0.9600 ?
C17 H17C . 0.9600 ?
C18 C23 . 1.388(3) ?
C18 C19 . 1.394(3) ?
C19 C20 . 1.385(4) ?
C20 C21 . 1.367(4) ?
C20 H20 . 0.9300 ?
C21 C22 . 1.377(4) ?
C21 H21 . 0.9300 ?
C22 C23 . 1.384(3) ?
C22 H22 . 0.9300 ?
C23 H23 . 0.9300 ?

loop_
_geom_hbond_atom_site_label_D
_geom_hbond_atom_site_label_H
_geom_hbond_atom_site_label_A
_geom_hbond_site_symmetry_A
_geom_hbond_distance_DH
_geom_hbond_distance_HA
_geom_hbond_distance_DA
_geom_hbond_angle_DHA
O2 H2A O1 4_554 0.82 2.01 2.7515(18) 150.3
C12 H12 Cl2 2_554 0.93 2.68 3.485(3) 144.8
C20 H20 O1 3_545 0.93 2.42 3.158(3) 136.3

loop_
_geom_torsion_atom_site_label_1
_geom_torsion_atom_site_label_2
_geom_torsion_atom_site_label_3
_geom_torsion_atom_site_label_4
_geom_torsion_site_symmetry_1
_geom_torsion_site_symmetry_2
_geom_torsion_site_symmetry_3
_geom_torsion_site_symmetry_4
_geom_torsion
_geom_torsion_publ_flag
C7 N1 C2 C9 . . . . -121.63(16) ?
C6 N1 C2 C9 . . . . 76.79(18) ?
C7 N1 C2 C3 . . . . 109.65(16) ?
C6 N1 C2 C3 . . . . -51.92(19) ?
N1 C2 C3 C4 . . . . 58.14(18) ?
C9 C2 C3 C4 . . . . -70.73(19) ?
N1 C2 C3 C15 . . . . -65.3(2) ?
C9 C2 C3 C15 . . . . 165.81(17) ?
C15 C3 C4 N16 . . . . -77.9(2) ?
C2 C3 C4 N16 . . . . 158.32(18) ?
C15 C3 C4 C5 . . . . 107.4(2) ?
C2 C3 C4 C5 . . . . -16.4(2) ?
N16 C4 C5 C17 . . . . 24.7(2) ?
C3 C4 C5 C17 . . . . -160.10(18) ?
N16 C4 C5 C6 . . . . 150.15(16) ?
C3 C4 C5 C6 . . . . -34.6(2) ?
C7 N1 C6 C18 . . . . 77.29(19) ?
C2 N1 C6 C18 . . . . -121.62(16) ?
C7 N1 C6 C5 . . . . -160.01(15) ?
C2 N1 C6 C5 . . . . 1.1(2) ?
C4 C5 C6 N1 . . . . 42.4(2) ?
C17 C5 C6 N1 . . . . 169.59(18) ?
C4 C5 C6 C18 . . . . 165.79(15) ?
C17 C5 C6 C18 . . . . -67.0(2) ?
C2 N1 C7 O1 . . . . 12.7(2) ?
C6 N1 C7 O1 . . . . 174.07(17) ?
C2 N1 C7 C8 . . . . -166.86(16) ?
C6 N1 C7 C8 . . . . -5.5(2) ?
O1 C7 C8 Cl1 . . . . -88.46(18) ?
N1 C7 C8 Cl1 . . . . 91.14(18) ?
N1 C2 C9 C10 . . . . 64.5(2) ?
C3 C2 C9 C10 . . . . -170.16(16) ?
N1 C2 C9 C14 . . . . -119.16(18) ?
C3 C2 C9 C14 . . . . 6.2(2) ?
C14 C9 C10 C11 . . . . 1.6(3) ?
C2 C9 C10 C11 . . . . 178.1(2) ?
C14 C9 C10 Cl2 . . . . -178.56(15) ?
C2 C9 C10 Cl2 . . . . -2.0(2) ?
C9 C10 C11 C12 . . . . -1.1(4) ?
Cl2 C10 C11 C12 . . . . 179.0(2) ?
C10 C11 C12 C13 . . . . 0.0(4) ?
C11 C12 C13 C14 . . . . 0.6(4) ?
C12 C13 C14 C9 . . . . -0.1(4) ?
C10 C9 C14 C13 . . . . -1.0(3) ?
C2 C9 C14 C13 . . . . -177.52(19) ?
C3 C4 N16 O2 . . . . -0.2(3) ?
C5 C4 N16 O2 . . . . 174.59(16) ?
N1 C6 C18 C23 . . . . 52.7(2) ?
C5 C6 C18 C23 . . . . -71.05(19) ?
N1 C6 C18 C19 . . . . -129.93(16) ?
C5 C6 C18 C19 . . . . 106.36(18) ?
C23 C18 C19 C20 . . . . -2.6(3) ?
C6 C18 C19 C20 . . . . 179.90(18) ?
C23 C18 C19 Cl3 . . . . 177.34(14) ?
C6 C18 C19 Cl3 . . . . -0.2(2) ?
C18 C19 C20 C21 . . . . 1.9(3) ?
Cl3 C19 C20 C21 . . . . -178.02(19) ?
C19 C20 C21 C22 . . . . 0.2(4) ?
C20 C21 C22 C23 . . . . -1.5(4) ?
C21 C22 C23 C18 . . . . 0.7(3) ?
C19 C18 C23 C22 . . . . 1.3(3) ?
C6 C18 C23 C22 . . . . 178.83(17) ?
